data_7211227
loop_
_publ_author_name
'Thompson, John R.'
'Roberts, Ryan J.'
'Williams, Vance E.'
'Leznoff, Daniel B.'

_publ_section_title
;
 Birefringent, emissive coordination polymers incorporating
 bis(benzimidazole)pyridine as an anisotropic building block
;
_journal_issue 45
_journal_name_full CrystEngComm
_journal_page_first 9387
_journal_paper_doi 10.1039/c3ce41556b
_journal_volume 15
_journal_year 2013
_chemical_formula_moiety 'C48 H32 Au3 Gd N18'
_chemical_formula_sum 'C48 H32 Au3 Gd N18'
_chemical_formula_weight 1606.05
_space_group_IT_number 19
_symmetry_cell_setting orthorhombic
_symmetry_space_group_name_Hall 'P 2ac 2ab'
_symmetry_space_group_name_H-M 'P 21 21 21'
_atom_sites_solution_hydrogens geom
_cell_angle_alpha 90
_cell_angle_beta 90
_cell_angle_gamma 90
_cell_formula_units_Z 4
_cell_length_a 15.366(2)
_cell_length_b 17.645(2)
_cell_length_c 18.959(3)
_cell_measurement_reflns_used 9945
_cell_measurement_temperature 296(2)
_cell_measurement_theta_max 27.55
_cell_measurement_theta_min 2.52
_cell_volume 5140.4(12)
_computing_cell_refinement 'Bruker SAINT'
_computing_data_collection 'Bruker APEX2'
_computing_data_reduction 'Bruker SAINT'
_computing_structure_solution
; 
 SIR92 (Altomare et al, 1994)
 SHELXL-2013 (Sheldrick, 2013)
;
_diffrn_ambient_temperature 296(2)
_diffrn_measured_fraction_theta_full 0.997
_diffrn_measured_fraction_theta_max 0.997
_diffrn_measurement_device_type 'Bruker APEX-II CCD'
_diffrn_measurement_method '\f and \w scans'
_diffrn_radiation_monochromator graphite
_diffrn_radiation_type 'Mo K\a'
_diffrn_radiation_wavelength 0.71073
_diffrn_reflns_av_R_equivalents 0.0430
_diffrn_reflns_limit_h_max 18
_diffrn_reflns_limit_h_min -20
_diffrn_reflns_limit_k_max 22
_diffrn_reflns_limit_k_min -23
_diffrn_reflns_limit_l_max 25
_diffrn_reflns_limit_l_min -25
_diffrn_reflns_number 55294
_diffrn_reflns_theta_full 25.242
_diffrn_reflns_theta_max 28.282
_diffrn_reflns_theta_min 1.706
_exptl_absorpt_coefficient_mu 9.860
_exptl_absorpt_correction_T_max 0.7457
_exptl_absorpt_correction_T_min 0.4998
_exptl_absorpt_correction_type multi-scan
_exptl_absorpt_process_details '(Sheldrich , 1996)'
_exptl_crystal_colour colourless
_exptl_crystal_density_diffrn 2.075
_exptl_crystal_description plate
_exptl_crystal_F_000 2976
_exptl_crystal_size_max 0.124
_exptl_crystal_size_mid 0.086
_exptl_crystal_size_min 0.040
_refine_diff_density_max 0.994
_refine_diff_density_min -1.042
_refine_ls_abs_structure_details
;
 Flack x determined using 3519 quotients [(I+)-(I-)]/[(I+)+(I-)]
 (Parsons and Flack (2004), Acta Cryst. A60, s61).
;
_refine_ls_abs_structure_Flack 0.006(3)
_refine_ls_extinction_method none
_refine_ls_goodness_of_fit_ref 0.973
_refine_ls_hydrogen_treatment constr
_refine_ls_matrix_type full
_refine_ls_number_parameters 632
_refine_ls_number_reflns 12746
_refine_ls_number_restraints 21
_refine_ls_restrained_S_all 0.975
_refine_ls_R_factor_all 0.0361
_refine_ls_R_factor_gt 0.0278
_refine_ls_shift/su_max 0.004
_refine_ls_shift/su_mean 0.000
_refine_ls_structure_factor_coef Fsqd
_refine_ls_weighting_details
;
 w=1/[\s^2^(Fo^2^)+(0.0132P)^2^]
 where P=(Fo^2^+2Fc^2^)/3
;
_refine_ls_weighting_scheme calc
_refine_ls_wR_factor_gt 0.0510
_refine_ls_wR_factor_ref 0.0531
_reflns_Friedel_coverage 0.825
_reflns_Friedel_fraction_full 0.997
_reflns_Friedel_fraction_max 0.998
_reflns_number_gt 11013
_reflns_number_total 12746
_reflns_threshold_expression 'I > 2\s(I)'
_cod_data_source_file c3ce41556b.txt
_cod_data_source_block JT2-13f
_cod_depositor_comments
;
The following automatic conversions were performed:

'_symmetry_cell_setting' value 'Orthorhombic' changed to
'orthorhombic' according to
/home/saulius/struct/CIF-dictionaries/cif_core.dic dictionary named
'cif_core.dic' version 2.4.2 from
2011-04-26.

'_exptl_absorpt_correction_type' value 'Multi-scan'
changed to 'multi-scan' according to
/home/saulius/struct/CIF-dictionaries/cif_core.dic dictionary named
'cif_core.dic' version 2.4.2 from 2011-04-26.

Automatic conversion script
Id: cif_fix_values 1891 2012-01-12 08:04:46Z andrius 
;
_cod_original_cell_volume 5140.8(12)
_cod_database_code 7211227

loop_
_symmetry_equiv_pos_as_xyz
'x, y, z'
'-x+1/2, -y, z+1/2'
'-x, y+1/2, -z+1/2'
'x+1/2, -y+1/2, -z'

loop_
_atom_site_label
_atom_site_type_symbol
_atom_site_fract_x
_atom_site_fract_y
_atom_site_fract_z
_atom_site_U_iso_or_equiv
_atom_site_adp_type
_atom_site_occupancy
_atom_site_site_symmetry_order
_atom_site_calc_flag
_atom_site_refinement_flags_posn
_atom_site_refinement_flags_adp
Au1 Au 0.10468(3) 0.76105(2) 0.10718(2) 0.06186(11) Uani 1 1 d . .
C1 C 0.3438(5) 0.8003(4) 0.2166(4) 0.0364(16) Uani 1 1 d . .
N1 N 0.3582(4) 0.7336(3) 0.2543(3) 0.0325(13) Uani 1 1 d . .
Gd1 Gd 0.27291(2) 0.66062(2) 0.35168(2) 0.02462(7) Uani 1 1 d . .
Au2 Au 0.18054(2) 0.69677(2) 0.63517(2) 0.04194(8) Uani 1 1 d . .
N2 N 0.4298(4) 0.7277(3) 0.1522(3) 0.0355(13) Uani 1 1 d . .
H2 H 0.4624 0.7101 0.1192 0.043 Uiso 1 1 calc R U
C2 C 0.2928(5) 0.8633(4) 0.2312(4) 0.0470(19) Uani 1 1 d . .
H2A H 0.2624 0.8678 0.2735 0.056 Uiso 1 1 calc R U
Au3 Au 0.62082(2) 0.63422(2) 0.38902(2) 0.04141(8) Uani 1 1 d . .
N3 N 0.3880(4) 0.5823(3) 0.2794(3) 0.0269(11) Uani 1 1 d . .
C3 C 0.2892(6) 0.9192(4) 0.1800(5) 0.059(2) Uani 1 1 d . .
H3 H 0.2550 0.9617 0.1883 0.071 Uiso 1 1 calc R U
C4 C 0.3337(7) 0.9144(5) 0.1179(5) 0.062(3) Uani 1 1 d . .
H4 H 0.3290 0.9536 0.0853 0.074 Uiso 1 1 calc R U
N4 N 0.3027(3) 0.5242(3) 0.3934(3) 0.0323(12) Uani 1 1 d . .
C5 C 0.3854(6) 0.8529(4) 0.1023(4) 0.0483(19) Uani 1 1 d . .
H5 H 0.4162 0.8495 0.0602 0.058 Uiso 1 1 calc R U
N5 N 0.3616(4) 0.4104(3) 0.3807(3) 0.0404(15) Uani 1 1 d . .
H5A H 0.3946 0.3750 0.3646 0.048 Uiso 1 1 calc R U
N6 N 0.1368(4) 0.5749(3) 0.3364(3) 0.0335(13) Uani 1 1 d . .
C6 C 0.3890(5) 0.7968(4) 0.1525(3) 0.0350(15) Uani 1 1 d . .
N7 N -0.0054(4) 0.5560(3) 0.3437(4) 0.0446(16) Uani 1 1 d . .
H7 H -0.0592 0.5645 0.3531 0.054 Uiso 1 1 calc R U
C7 C 0.4097(4) 0.6926(4) 0.2127(3) 0.0314(15) Uani 1 1 d . .
C8 C 0.4379(5) 0.6164(4) 0.2311(3) 0.0329(15) Uani 1 1 d . .
N8 N 0.1250(3) 0.7208(3) 0.3844(3) 0.0303(12) Uani 1 1 d . .
N9 N 0.2795(4) 0.7988(3) 0.3945(3) 0.0338(12) Uani 1 1 d . .
C9 C 0.5111(5) 0.5828(4) 0.2018(4) 0.0440(19) Uani 1 1 d . .
H9 H 0.5434 0.6081 0.1676 0.053 Uiso 1 1 calc R U
C10 C 0.5348(6) 0.5126(5) 0.2239(4) 0.053(2) Uani 1 1 d . .
H10 H 0.5834 0.4888 0.2047 0.063 Uiso 1 1 calc R U
N10 N 0.2168(4) 0.9010(3) 0.4390(3) 0.0481(17) Uani 1 1 d . .
H10A H 0.1763 0.9312 0.4529 0.058 Uiso 1 1 calc R U
C11 C 0.4859(5) 0.4772(4) 0.2751(4) 0.0434(19) Uani 1 1 d . .
H11 H 0.5019 0.4295 0.2915 0.052 Uiso 1 1 calc R U
N11 N 0.1877(5) 0.6899(4) 0.2413(3) 0.0542(18) Uani 1 1 d . .
N12 N 0.0330(6) 0.8209(5) -0.0348(4) 0.078(3) Uani 1 1 d . .
C12 C 0.4128(5) 0.5128(4) 0.3020(3) 0.0319(15) Uani 1 1 d . .
C15 C 0.2740(7) 0.3398(5) 0.4712(5) 0.064(3) Uani 1 1 d . .
H15 H 0.2985 0.2923 0.4639 0.077 Uiso 1 1 calc R U
N15 N 0.4223(4) 0.6663(3) 0.4033(3) 0.0372(13) Uani 1 1 d . .
C14 C 0.3012(5) 0.4030(4) 0.4333(4) 0.0412(18) Uani 1 1 d . .
N14 N 0.1069(6) 0.7155(5) 0.7874(4) 0.074(3) Uani 1 1 d . .
C13 C 0.3601(4) 0.4830(3) 0.3589(4) 0.0306(14) Uani 1 1 d . .
N13 N 0.2477(4) 0.6638(3) 0.4830(3) 0.0375(14) Uani 1 1 d . .
C17 C 0.1713(7) 0.4217(5) 0.5286(5) 0.071(3) Uani 1 1 d . .
H17 H 0.1272 0.4269 0.5619 0.085 Uiso 1 1 calc R U
N17 N 0.5580(11) 0.4836(7) 0.5379(9) 0.143(6) Uani 1 1 d . .
C16 C 0.2103(7) 0.3509(5) 0.5192(6) 0.077(3) Uani 1 1 d . .
H16 H 0.1919 0.3103 0.5466 0.093 Uiso 1 1 calc R U
N16 N 0.8152(5) 0.5901(4) 0.3652(5) 0.077(3) Uani 1 1 d . .
C19 C 0.2640(5) 0.4738(4) 0.4413(4) 0.0380(17) Uani 1 1 d . .
C18 C 0.1968(6) 0.4850(5) 0.4896(4) 0.051(2) Uani 1 1 d . .
H18 H 0.1703 0.5320 0.4954 0.061 Uiso 1 1 calc R U
N18 N 0.692(3) 0.4521(16) 0.676(2) 0.43(2) Uani 1 1 d D U
C37 C 0.4328(5) 0.8494(4) 0.4036(5) 0.050(2) Uani 1 1 d . .
H37 H 0.4603 0.8078 0.3832 0.060 Uiso 1 1 calc R U
C36 C 0.4803(6) 0.9114(5) 0.4276(5) 0.059(2) Uani 1 1 d . .
H36 H 0.5406 0.9108 0.4238 0.071 Uiso 1 1 calc R U
C35 C 0.4400(7) 0.9736(5) 0.4569(5) 0.062(3) Uani 1 1 d . .
H35 H 0.4740 1.0139 0.4725 0.075 Uiso 1 1 calc R U
C34 C 0.3515(7) 0.9781(5) 0.4638(5) 0.061(2) Uani 1 1 d . .
H34 H 0.3245 1.0203 0.4835 0.073 Uiso 1 1 calc R U
C33 C 0.3038(6) 0.9154(4) 0.4396(4) 0.047(2) Uani 1 1 d . .
C32 C 0.2056(5) 0.8300(4) 0.4125(3) 0.0332(16) Uani 1 1 d . .
C31 C 0.1212(4) 0.7919(4) 0.4080(3) 0.0327(15) Uani 1 1 d . .
C30 C 0.0438(5) 0.8259(5) 0.4283(5) 0.050(2) Uani 1 1 d . .
H30 H 0.0428 0.8764 0.4425 0.060 Uiso 1 1 calc R U
C29 C -0.0308(5) 0.7839(5) 0.4270(5) 0.055(2) Uani 1 1 d . .
H29 H -0.0833 0.8050 0.4415 0.067 Uiso 1 1 calc R U
C28 C -0.0271(5) 0.7092(5) 0.4037(5) 0.053(2) Uani 1 1 d . .
H28 H -0.0769 0.6793 0.4027 0.064 Uiso 1 1 calc R U
C27 C 0.0511(4) 0.6808(4) 0.3826(4) 0.0347(16) Uani 1 1 d . .
C26 C 0.0611(4) 0.6034(4) 0.3560(4) 0.0334(15) Uani 1 1 d . .
C25 C 0.0279(5) 0.4914(4) 0.3132(4) 0.0447(19) Uani 1 1 d . .
C24 C -0.0130(6) 0.4254(5) 0.2906(5) 0.059(2) Uani 1 1 d . .
H24 H -0.0727 0.4180 0.2949 0.070 Uiso 1 1 calc R U
C23 C 0.0407(6) 0.3720(5) 0.2615(5) 0.063(3) Uani 1 1 d . .
H23 H 0.0170 0.3262 0.2468 0.075 Uiso 1 1 calc R U
C22 C 0.1289(6) 0.3840(4) 0.2534(5) 0.060(2) Uani 1 1 d . .
H22 H 0.1622 0.3469 0.2315 0.072 Uiso 1 1 calc R U
C21 C 0.1694(5) 0.4491(4) 0.2767(5) 0.049(2) Uani 1 1 d . .
H21 H 0.2289 0.4563 0.2712 0.059 Uiso 1 1 calc R U
C20 C 0.1172(5) 0.5034(4) 0.3088(4) 0.0369(16) Uani 1 1 d . .
C43 C 0.4950(5) 0.6554(4) 0.4014(4) 0.0374(16) Uani 1 1 d . .
C42 C 0.2260(5) 0.6772(4) 0.5389(4) 0.0392(17) Uani 1 1 d . .
C41 C 0.1332(6) 0.7108(4) 0.7319(4) 0.051(2) Uani 1 1 d . .
C40 C 0.0571(7) 0.8019(6) 0.0184(4) 0.065(3) Uani 1 1 d . .
C39 C 0.1545(6) 0.7160(5) 0.1936(4) 0.054(2) Uani 1 1 d . .
C38 C 0.3435(5) 0.8518(4) 0.4111(4) 0.0378(17) Uani 1 1 d . .
C48 C 0.690(3) 0.3834(17) 0.670(3) 0.40(3) Uani 1 1 d D U
C47 C 0.650(3) 0.3007(15) 0.677(2) 0.36(2) Uani 1 1 d D U
C46 C 0.4912(14) 0.4728(7) 0.5673(8) 0.119(6) Uani 1 1 d . .
C45 C 0.4173(10) 0.4509(13) 0.6077(8) 0.191(11) Uani 1 1 d . .
H45A H 0.4301 0.4050 0.6329 0.287 Uiso 1 1 calc R U
H45B H 0.3687 0.4426 0.5769 0.287 Uiso 1 1 calc R U
H45C H 0.4033 0.4903 0.6407 0.287 Uiso 1 1 calc R U
C44 C 0.7462(5) 0.6078(4) 0.3754(5) 0.055(2) Uani 1 1 d . .

loop_
_atom_site_aniso_label
_atom_site_aniso_U_11
_atom_site_aniso_U_22
_atom_site_aniso_U_33
_atom_site_aniso_U_23
_atom_site_aniso_U_13
_atom_site_aniso_U_12
Au1 0.0685(3) 0.0811(2) 0.03596(16) 0.00593(17) -0.01915(17) 0.01287(19)
C1 0.036(4) 0.034(3) 0.039(4) 0.006(3) -0.004(3) -0.003(3)
N1 0.031(4) 0.035(3) 0.031(3) 0.008(2) 0.002(2) 0.003(2)
Gd1 0.01773(16) 0.03196(14) 0.02417(14) 0.00236(13) 0.00123(12) 0.00350(12)
Au2 0.04314(19) 0.05223(16) 0.03046(14) 0.00139(13) 0.00510(12) 0.00617(13)
N2 0.039(4) 0.040(3) 0.028(3) 0.003(3) 0.006(3) -0.006(2)
C2 0.051(6) 0.041(4) 0.049(4) 0.006(4) 0.003(4) 0.006(4)
Au3 0.02013(14) 0.04368(14) 0.06041(19) -0.00370(14) -0.00022(13) 0.00110(11)
N3 0.026(3) 0.035(3) 0.020(2) 0.003(2) 0.003(2) 0.006(2)
C3 0.063(7) 0.037(4) 0.076(6) 0.013(4) -0.001(5) 0.006(4)
C4 0.087(7) 0.045(4) 0.053(5) 0.022(4) -0.009(5) -0.016(5)
N4 0.022(3) 0.039(3) 0.035(3) 0.012(3) 0.004(3) 0.004(2)
C5 0.057(5) 0.044(4) 0.045(4) 0.010(3) 0.002(4) -0.018(4)
N5 0.045(4) 0.033(3) 0.043(4) 0.011(3) 0.002(3) 0.009(3)
N6 0.020(3) 0.037(3) 0.043(3) 0.002(3) 0.001(2) 0.007(2)
C6 0.037(4) 0.038(3) 0.030(3) 0.006(3) -0.004(3) -0.008(3)
N7 0.021(3) 0.045(3) 0.068(4) -0.012(3) 0.008(3) 0.002(3)
C7 0.024(4) 0.042(4) 0.028(3) 0.000(3) 0.004(3) 0.000(3)
C8 0.034(4) 0.041(4) 0.025(3) 0.001(3) 0.001(3) 0.000(3)
N8 0.022(3) 0.037(3) 0.032(3) -0.003(2) 0.000(2) 0.005(2)
N9 0.022(3) 0.036(3) 0.043(3) -0.004(3) 0.008(3) 0.001(2)
C9 0.036(5) 0.057(5) 0.039(4) 0.014(4) 0.016(3) 0.007(4)
C10 0.047(6) 0.062(5) 0.050(5) 0.008(4) 0.018(4) 0.025(4)
N10 0.034(4) 0.048(4) 0.062(4) -0.021(3) 0.010(3) 0.001(3)
C11 0.045(5) 0.041(4) 0.044(4) 0.005(3) 0.006(4) 0.018(3)
N11 0.040(4) 0.079(5) 0.043(4) 0.023(4) -0.013(3) -0.010(4)
N12 0.101(7) 0.082(6) 0.051(5) -0.002(4) -0.035(5) 0.025(5)
C12 0.035(4) 0.036(3) 0.025(3) -0.002(3) 0.004(3) 0.005(3)
C15 0.074(7) 0.044(4) 0.074(6) 0.029(4) 0.016(5) 0.013(5)
N15 0.023(3) 0.050(3) 0.038(3) -0.005(3) -0.001(3) 0.007(3)
C14 0.043(5) 0.036(4) 0.044(4) 0.011(3) 0.006(3) 0.004(3)
N14 0.095(7) 0.083(6) 0.045(4) 0.010(4) 0.026(4) 0.039(5)
C13 0.023(4) 0.035(3) 0.034(3) 0.004(3) -0.002(3) 0.011(3)
N13 0.031(4) 0.049(3) 0.033(3) 0.002(3) 0.001(2) 0.003(3)
C17 0.055(6) 0.079(6) 0.078(7) 0.036(5) 0.036(5) 0.006(5)
N17 0.177(16) 0.089(8) 0.162(14) -0.034(9) 0.056(12) -0.020(9)
C16 0.075(8) 0.063(6) 0.094(8) 0.045(5) 0.031(6) 0.005(5)
N16 0.017(4) 0.070(5) 0.144(8) -0.025(5) 0.006(5) -0.002(3)
C19 0.035(4) 0.040(4) 0.038(4) 0.016(3) 0.005(3) 0.007(3)
C18 0.042(5) 0.051(4) 0.061(5) 0.013(4) 0.017(4) 0.004(4)
N18 0.44(3) 0.45(3) 0.39(3) 0.05(2) -0.03(2) -0.04(2)
C37 0.037(5) 0.039(4) 0.073(6) 0.000(4) 0.009(4) -0.003(3)
C36 0.043(6) 0.049(5) 0.085(7) -0.001(5) 0.007(5) -0.010(4)
C35 0.060(7) 0.065(6) 0.062(6) 0.001(5) -0.004(5) -0.029(5)
C34 0.055(7) 0.052(5) 0.076(6) -0.016(5) 0.004(5) -0.008(4)
C33 0.048(6) 0.039(4) 0.054(5) -0.008(4) 0.002(4) -0.008(4)
C32 0.032(4) 0.037(3) 0.031(3) -0.001(3) 0.004(3) 0.006(3)
C31 0.025(4) 0.036(3) 0.037(4) -0.006(3) 0.004(3) 0.005(3)
C30 0.033(5) 0.051(5) 0.067(5) -0.021(4) 0.003(4) 0.007(4)
C29 0.025(5) 0.067(6) 0.074(6) -0.020(5) 0.007(4) 0.011(4)
C28 0.024(4) 0.064(5) 0.071(6) -0.018(5) 0.006(4) 0.005(4)
C27 0.019(4) 0.052(4) 0.033(4) -0.003(3) 0.002(3) 0.003(3)
C26 0.019(4) 0.042(4) 0.039(4) 0.001(3) 0.000(3) -0.002(3)
C25 0.027(4) 0.053(4) 0.054(5) -0.003(4) 0.007(4) -0.001(3)
C24 0.040(6) 0.049(5) 0.088(7) -0.011(5) -0.001(5) -0.014(4)
C23 0.046(6) 0.053(5) 0.089(7) -0.023(5) 0.006(5) -0.013(4)
C22 0.049(6) 0.046(4) 0.087(7) -0.022(4) -0.005(5) 0.008(4)
C21 0.034(5) 0.044(4) 0.070(6) -0.010(4) -0.007(4) 0.006(4)
C20 0.029(4) 0.039(4) 0.043(4) 0.000(3) 0.000(3) 0.001(3)
C43 0.027(4) 0.047(4) 0.038(4) -0.006(3) -0.003(3) 0.001(3)
C42 0.030(4) 0.050(4) 0.038(4) 0.004(3) 0.000(3) 0.002(3)
C41 0.059(6) 0.052(5) 0.041(4) 0.007(4) 0.009(4) 0.017(4)
C40 0.079(7) 0.075(6) 0.040(4) -0.006(5) -0.025(4) 0.023(5)
C39 0.046(6) 0.081(6) 0.035(4) 0.013(4) -0.012(4) -0.004(4)
C38 0.033(4) 0.040(4) 0.041(4) -0.002(3) 0.002(3) -0.005(3)
C48 0.40(3) 0.40(3) 0.39(3) 0.009(14) -0.019(14) -0.006(14)
C47 0.36(3) 0.34(3) 0.38(3) -0.01(2) -0.07(2) -0.03(2)
C46 0.19(2) 0.063(8) 0.101(11) -0.015(7) 0.006(12) -0.022(10)
C45 0.118(13) 0.36(3) 0.098(10) -0.109(15) 0.059(10) -0.141(16)
C44 0.033(5) 0.045(4) 0.086(7) -0.005(4) 0.002(4) -0.008(3)

loop_
_atom_type_symbol
_atom_type_description
_atom_type_scat_dispersion_real
_atom_type_scat_dispersion_imag
_atom_type_scat_source
C C 0.0033 0.0016 'International Tables Vol C Tables 4.2.6.8 and 6.1.1.4'
H H 0.0000 0.0000 'International Tables Vol C Tables 4.2.6.8 and 6.1.1.4'
N N 0.0061 0.0033 'International Tables Vol C Tables 4.2.6.8 and 6.1.1.4'
Gd Gd -0.1653 3.9035 'International Tables Vol C Tables 4.2.6.8 and 6.1.1.4'
Au Au -2.0133 8.8022 'International Tables Vol C Tables 4.2.6.8 and 6.1.1.4'

loop_
_geom_angle_atom_site_label_1
_geom_angle_atom_site_label_2
_geom_angle_atom_site_label_3
_geom_angle
_geom_angle_site_symmetry_3
C40 Au1 C39 177.3(4) .
C2 C1 N1 131.4(7) .
C2 C1 C6 119.3(6) .
N1 C1 C6 109.2(6) .
C7 N1 C1 104.3(5) .
C7 N1 Gd1 116.8(4) .
C1 N1 Gd1 134.6(4) .
N15 Gd1 N13 75.75(19) .
N15 Gd1 N11 142.6(2) .
N13 Gd1 N11 137.3(2) .
N15 Gd1 N9 78.59(19) .
N13 Gd1 N9 70.93(19) .
N11 Gd1 N9 95.1(2) .
N15 Gd1 N4 75.74(18) .
N13 Gd1 N4 75.19(19) .
N11 Gd1 N4 122.6(2) .
N9 Gd1 N4 141.46(18) .
N15 Gd1 N8 134.29(17) .
N13 Gd1 N8 67.58(18) .
N11 Gd1 N8 70.0(2) .
N9 Gd1 N8 64.51(16) .
N4 Gd1 N8 117.81(16) .
N15 Gd1 N6 143.84(18) .
N13 Gd1 N6 89.97(19) .
N11 Gd1 N6 66.9(2) .
N9 Gd1 N6 128.25(17) .
N4 Gd1 N6 68.48(17) .
N8 Gd1 N6 63.74(16) .
N15 Gd1 N1 78.19(19) .
N13 Gd1 N1 140.04(19) .
N11 Gd1 N1 64.7(2) .
N9 Gd1 N1 74.62(17) .
N4 Gd1 N1 126.22(17) .
N8 Gd1 N1 114.16(16) .
N6 Gd1 N1 127.87(18) .
N15 Gd1 N3 66.86(18) .
N13 Gd1 N3 129.06(17) .
N11 Gd1 N3 91.4(2) .
N9 Gd1 N3 129.50(17) .
N4 Gd1 N3 63.23(16) .
N8 Gd1 N3 158.80(16) .
N6 Gd1 N3 100.22(17) .
N1 Gd1 N3 63.39(16) .
C42 Au2 C41 177.1(3) .
C42 Au2 Au3 97.7(2) 4_466
C41 Au2 Au3 84.8(2) 4_466
C7 N2 C6 107.7(6) .
C3 C2 C1 116.8(8) .
C43 Au3 C44 177.2(3) .
C43 Au3 Au2 97.1(2) 4_566
C44 Au3 Au2 85.5(2) 4_566
C8 N3 C12 117.6(6) .
C8 N3 Gd1 120.4(4) .
C12 N3 Gd1 120.0(4) .
C4 C3 C2 122.8(8) .
C3 C4 C5 121.6(7) .
C13 N4 C19 104.9(5) .
C13 N4 Gd1 118.7(4) .
C19 N4 Gd1 135.8(4) .
C6 C5 C4 116.2(7) .
C13 N5 C14 107.7(6) .
C26 N6 C20 105.0(6) .
C26 N6 Gd1 117.1(4) .
C20 N6 Gd1 137.8(4) .
N2 C6 C5 131.0(7) .
N2 C6 C1 105.6(5) .
C5 C6 C1 123.3(7) .
C26 N7 C25 107.9(6) .
N1 C7 N2 113.1(6) .
N1 C7 C8 122.4(6) .
N2 C7 C8 124.4(6) .
N3 C8 C9 123.2(6) .
N3 C8 C7 114.2(6) .
C9 C8 C7 122.6(6) .
C31 N8 C27 117.8(6) .
C31 N8 Gd1 120.4(4) .
C27 N8 Gd1 121.6(4) .
C32 N9 C38 105.8(6) .
C32 N9 Gd1 116.5(4) .
C38 N9 Gd1 137.4(4) .
C10 C9 C8 118.9(7) .
C9 C10 C11 119.0(7) .
C32 N10 C33 107.4(6) .
C10 C11 C12 119.7(7) .
C39 N11 Gd1 167.7(7) .
N3 C12 C11 121.5(6) .
N3 C12 C13 114.1(6) .
C11 C12 C13 124.3(6) .
C16 C15 C14 116.8(8) .
C43 N15 Gd1 152.4(6) .
N5 C14 C19 106.0(6) .
N5 C14 C15 131.1(7) .
C19 C14 C15 122.9(7) .
N4 C13 N5 112.5(6) .
N4 C13 C12 123.1(5) .
N5 C13 C12 124.4(6) .
C42 N13 Gd1 166.3(6) .
C18 C17 C16 121.8(8) .
C15 C16 C17 121.8(8) .
C14 C19 C18 120.5(6) .
C14 C19 N4 109.0(6) .
C18 C19 N4 130.4(6) .
C19 C18 C17 116.2(7) .
C38 C37 C36 117.5(7) .
C35 C36 C37 121.5(9) .
C34 C35 C36 122.1(8) .
C35 C34 C33 116.2(8) .
N10 C33 C38 106.1(6) .
N10 C33 C34 131.4(8) .
C38 C33 C34 122.4(8) .
N9 C32 N10 112.0(6) .
N9 C32 C31 124.2(6) .
N10 C32 C31 123.8(6) .
N8 C31 C30 122.7(7) .
N8 C31 C32 114.4(6) .
C30 C31 C32 123.0(6) .
C29 C30 C31 118.7(7) .
C30 C29 C28 119.1(8) .
C27 C28 C29 118.6(8) .
N8 C27 C28 123.2(7) .
N8 C27 C26 114.3(6) .
C28 C27 C26 122.5(6) .
N6 C26 N7 112.6(6) .
N6 C26 C27 123.0(6) .
N7 C26 C27 124.2(6) .
N7 C25 C20 105.4(6) .
N7 C25 C24 130.9(8) .
C20 C25 C24 123.7(7) .
C23 C24 C25 115.3(8) .
C24 C23 C22 122.2(8) .
C21 C22 C23 122.3(8) .
C22 C21 C20 117.0(8) .
C21 C20 C25 119.4(7) .
C21 C20 N6 131.4(7) .
C25 C20 N6 109.1(6) .
N15 C43 Au3 174.9(6) .
N13 C42 Au2 176.0(7) .
N14 C41 Au2 177.0(7) .
N12 C40 Au1 174.9(9) .
N11 C39 Au1 176.0(8) .
C37 C38 C33 120.2(7) .
C37 C38 N9 131.1(7) .
C33 C38 N9 108.7(7) .
N18 C48 C47 157(3) .
N17 C46 C45 172(2) .
N16 C44 Au3 176.3(8) .

loop_
_geom_bond_atom_site_label_1
_geom_bond_atom_site_label_2
_geom_bond_distance
_geom_bond_site_symmetry_2
Au1 C40 1.972(8) .
Au1 C39 1.976(8) .
C1 C2 1.389(10) .
C1 N1 1.395(8) .
C1 C6 1.400(10) .
N1 C7 1.333(8) .
N1 Gd1 2.604(5) .
Gd1 N15 2.498(6) .
Gd1 N13 2.521(6) .
Gd1 N11 2.522(6) .
Gd1 N9 2.572(5) .
Gd1 N4 2.576(5) .
Gd1 N8 2.583(5) .
Gd1 N6 2.597(6) .
Gd1 N3 2.630(5) .
Au2 C42 1.985(7) .
Au2 C41 1.989(8) .
Au2 Au3 3.1538(5) 4_466
N2 C7 1.339(8) .
N2 C6 1.370(9) .
C2 C3 1.384(11) .
Au3 C43 1.983(7) .
Au3 C44 1.999(9) .
Au3 Au2 3.1538(5) 4_566
N3 C8 1.337(8) .
N3 C12 1.354(8) .
C3 C4 1.364(12) .
C4 C5 1.377(12) .
N4 C13 1.317(8) .
N4 C19 1.403(8) .
C5 C6 1.374(9) .
N5 C13 1.348(8) .
N5 C14 1.367(9) .
N6 C26 1.321(8) .
N6 C20 1.399(8) .
N7 C26 1.340(8) .
N7 C25 1.377(9) .
C7 C8 1.455(10) .
C8 C9 1.387(10) .
N8 C31 1.334(8) .
N8 C27 1.338(8) .
N9 C32 1.308(8) .
N9 C38 1.393(9) .
C9 C10 1.358(10) .
C10 C11 1.378(11) .
N10 C32 1.361(8) .
N10 C33 1.362(10) .
C11 C12 1.386(10) .
N11 C39 1.136(9) .
N12 C40 1.126(10) .
C12 C13 1.447(9) .
C15 C16 1.350(13) .
C15 C14 1.391(10) .
N15 C43 1.133(8) .
C14 C19 1.382(10) .
N14 C41 1.130(10) .
N13 C42 1.134(9) .
C17 C18 1.396(11) .
C17 C16 1.398(13) .
N17 C46 1.18(2) .
N16 C44 1.123(9) .
C19 C18 1.394(10) .
N18 C48 1.218(13) .
C37 C38 1.380(10) .
C37 C36 1.392(11) .
C36 C35 1.377(13) .
C35 C34 1.368(13) .
C34 C33 1.404(11) .
C33 C38 1.387(10) .
C32 C31 1.464(10) .
C31 C30 1.387(10) .
C30 C29 1.365(11) .
C29 C28 1.392(11) .
C28 C27 1.362(10) .
C27 C26 1.463(9) .
C25 C20 1.391(11) .
C25 C24 1.392(11) .
C24 C23 1.368(12) .
C23 C22 1.381(12) .
C22 C21 1.378(11) .
C21 C20 1.390(10) .
C48 C47 1.589(13) .
C46 C45 1.42(2) .
